data_4028947
loop_
_publ_author_name
'Garc\'ia Ruano, Jos\'e L.'
'Alem\'an, Jos\'e'
'Parra, Alejandro'
'Alcudia, Ana'
'Maya, Celia'

_publ_section_title
;
 Synthesis and Stereoselective Halogenolysis of Optically Pure
 Benzylstannanes
;
_journal_issue 5
_journal_name_full 'The Journal of Organic Chemistry'
_journal_page_first 2145
_journal_page_last 2152
_journal_paper_doi 10.1021/jo802725r
_journal_volume 74
_journal_year 2009
_chemical_absolute_configuration ad
_chemical_formula_moiety 'C15 H15 Br O2 S'
_chemical_formula_sum 'C15 H15 Br O2 S'
_chemical_formula_weight 339.24
_chemical_name_systematic
; 
 ? 
;
_space_group_IT_number 1
_symmetry_cell_setting triclinic
_symmetry_space_group_name_Hall 'P 1'
_symmetry_space_group_name_H-M 'P 1'
_atom_sites_solution_hydrogens geom
_atom_sites_solution_primary direct
_atom_sites_solution_secondary difmap
_audit_creation_method SHELXL-97
_cell_angle_alpha 90.0471(9)
_cell_angle_beta 98.0140(10)
_cell_angle_gamma 92.6580(10)
_cell_formula_units_Z 4
_cell_length_a 8.02330(10)
_cell_length_b 13.3098(2)
_cell_length_c 13.8934(2)
_cell_measurement_reflns_used 9111
_cell_measurement_temperature 173(2)
_cell_measurement_theta_max 33.7
_cell_measurement_theta_min 1.9
_cell_volume 1467.55(4)
_computing_cell_refinement 'Bruker SMART'
_computing_data_collection 'Bruker SMART'
_computing_data_reduction 'Bruker SAINT'
_computing_molecular_graphics 'Bruker SHELXTL'
_computing_publication_material 'Bruker SHELXTL'
_computing_structure_refinement 'SHELXL-97 (Sheldrick, 1997)'
_computing_structure_solution 'SHELXS-97 (Sheldrick, 1990)'
_diffrn_ambient_temperature 173(2)
_diffrn_measured_fraction_theta_full 0.992
_diffrn_measured_fraction_theta_max 0.992
_diffrn_measurement_device_type 'CCD area detector'
_diffrn_measurement_method 'phi and omega scans'
_diffrn_radiation_monochromator graphite
_diffrn_radiation_source 'fine-focus sealed tube'
_diffrn_radiation_type MoK\a
_diffrn_radiation_wavelength 0.71073
_diffrn_reflns_av_R_equivalents 0.0262
_diffrn_reflns_av_sigmaI/netI 0.0519
_diffrn_reflns_limit_h_max 10
_diffrn_reflns_limit_h_min -10
_diffrn_reflns_limit_k_max 17
_diffrn_reflns_limit_k_min -17
_diffrn_reflns_limit_l_max 18
_diffrn_reflns_limit_l_min -18
_diffrn_reflns_number 30657
_diffrn_reflns_theta_full 28.28
_diffrn_reflns_theta_max 28.28
_diffrn_reflns_theta_min 1.53
_exptl_absorpt_coefficient_mu 2.938
_exptl_absorpt_correction_T_max 0.237
_exptl_absorpt_correction_T_min 0.150
_exptl_absorpt_correction_type multi-scan
_exptl_absorpt_process_details
;
 SADABS, Bruker (2006). APEX 2. Version 2.1. Bruker Analytical
 X-ray Solutions, Madison, Wisconsin, USA.
;
_exptl_crystal_colour colourless
_exptl_crystal_density_diffrn 1.535
_exptl_crystal_density_method 'not measured'
_exptl_crystal_description prismatic
_exptl_crystal_F_000 688
_exptl_crystal_size_max 0.60
_exptl_crystal_size_mid 0.51
_exptl_crystal_size_min 0.49
_refine_diff_density_max 1.563
_refine_diff_density_min -0.695
_refine_diff_density_rms 0.078
_refine_ls_abs_structure_details 'Flack H D (1983), Acta Cryst. A39, 876-881'
_refine_ls_abs_structure_Flack 0.023(5)
_refine_ls_extinction_method none
_refine_ls_goodness_of_fit_ref 1.035
_refine_ls_hydrogen_treatment constr
_refine_ls_matrix_type full
_refine_ls_number_parameters 720
_refine_ls_number_reflns 14057
_refine_ls_number_restraints 25
_refine_ls_restrained_S_all 1.081
_refine_ls_R_factor_all 0.0447
_refine_ls_R_factor_gt 0.0411
_refine_ls_shift/su_max 0.001
_refine_ls_shift/su_mean 0.000
_refine_ls_structure_factor_coef Fsqd
_refine_ls_weighting_details 'calc w=1/[\s^2^(Fo^2^)+(0.0567P)^2^+0.6436P] where P=(Fo^2^+2Fc^2^)/3'
_refine_ls_weighting_scheme calc
_refine_ls_wR_factor_gt 0.1078
_refine_ls_wR_factor_ref 0.1101
_reflns_number_gt 12989
_reflns_number_total 14057
_reflns_threshold_expression >2sigma(I)
_cod_data_source_file jo802725rsup1.cif
_cod_data_source_block cm04608c
_cod_depositor_comments
;
The following automatic conversions were performed:

'_symmetry_cell_setting' value 'Triclinic' changed to 'triclinic'
according to /home/saulius/struct/CIF-dictionaries/cif_core.dic
dictionary named 'cif_core.dic' version 2.4.2 from 2011-04-26.

Automatic conversion script
Id: cif_fix_values 1891 2012-01-12 08:04:46Z andrius 
;
_cod_original_sg_symbol_H-M P1
_cod_database_code 4028947

loop_
_symmetry_equiv_pos_as_xyz
'x, y, z'

loop_
_atom_site_label
_atom_site_type_symbol
_atom_site_fract_x
_atom_site_fract_y
_atom_site_fract_z
_atom_site_U_iso_or_equiv
_atom_site_adp_type
_atom_site_occupancy
_atom_site_symmetry_multiplicity
_atom_site_calc_flag
_atom_site_refinement_flags
_atom_site_disorder_assembly
_atom_site_disorder_group
Br1A Br -0.05879(6) 0.56345(4) -0.12217(3) 0.04602(17) Uani 0.850(2) 1 d PD A 1
C1A C -0.0714(5) 0.3429(4) -0.0602(3) 0.0459(15) Uani 0.850(2) 1 d PD A 1
H1A1 H -0.0056 0.2830 -0.0470 0.069 Uiso 1 1 calc R A 1
H1A2 H -0.1416 0.3355 -0.1237 0.069 Uiso 1 1 calc R A 1
H1A3 H -0.1436 0.3507 -0.0095 0.069 Uiso 1 1 calc R A 1
C2A C 0.0552(4) 0.4413(3) -0.0609(2) 0.0358(8) Uani 0.850(2) 1 d PD A 1
H2A H 0.1453 0.4242 -0.1003 0.043 Uiso 0.850(2) 1 calc PR A 1
Br1B Br -0.0622(7) 0.2910(4) -0.0371(4) 0.0746(15) Uiso 0.150(2) 1 d PD A 2
C1B C -0.082(3) 0.4927(12) -0.129(2) 0.057(8) Uiso 0.150(2) 1 d PD A 2
C2B C 0.0552(4) 0.4413(3) -0.0609(2) 0.0358(8) Uani 0.150(2) 1 d PD A 2
H2B H 0.1476 0.4295 -0.1004 0.043 Uiso 0.150(2) 1 calc PR A 2
S1 S 0.46386(9) 0.45758(6) -0.01441(5) 0.02466(15) Uani 1 1 d . . .
O1 O 0.4088(3) 0.49732(19) -0.10895(18) 0.0336(5) Uani 1 1 d . . .
O2 O 0.6273(3) 0.4891(2) 0.0356(2) 0.0390(6) Uani 1 1 d . . .
C3 C 0.1415(4) 0.4772(2) 0.0384(2) 0.0252(6) Uani 1 1 d . . .
C4 C 0.0407(4) 0.5010(3) 0.1085(2) 0.0299(6) Uani 1 1 d . A .
H4 H -0.0784 0.4963 0.0922 0.036 Uiso 1 1 calc R . .
C5 C 0.1099(4) 0.5312(3) 0.2008(2) 0.0318(7) Uani 1 1 d . . .
H5 H 0.0383 0.5468 0.2473 0.038 Uiso 1 1 calc R A .
C6 C 0.2828(5) 0.5389(2) 0.2264(2) 0.0302(7) Uani 1 1 d . A .
H6 H 0.3301 0.5599 0.2902 0.036 Uiso 1 1 calc R . .
C7 C 0.3861(4) 0.5160(2) 0.1590(2) 0.0282(6) Uani 1 1 d . . .
H7 H 0.5050 0.5215 0.1762 0.034 Uiso 1 1 calc R A .
C8 C 0.3165(4) 0.4850(2) 0.0658(2) 0.0228(6) Uani 1 1 d . A .
C9 C 0.4571(4) 0.3254(2) -0.0247(2) 0.0227(5) Uani 1 1 d . . .
C10 C 0.5166(5) 0.2699(3) 0.0572(2) 0.0336(7) Uani 1 1 d . . .
H10 H 0.5554 0.3026 0.1175 0.040 Uiso 1 1 calc R . .
C11 C 0.5181(6) 0.1671(3) 0.0487(3) 0.0408(8) Uani 1 1 d . . .
H11 H 0.5583 0.1287 0.1041 0.049 Uiso 1 1 calc R . .
C12 C 0.4620(5) 0.1177(3) -0.0391(3) 0.0350(7) Uani 1 1 d . . .
C13 C 0.4052(5) 0.1748(3) -0.1190(3) 0.0352(7) Uani 1 1 d . . .
H13 H 0.3674 0.1424 -0.1796 0.042 Uiso 1 1 calc R . .
C14 C 0.4026(4) 0.2790(3) -0.1123(2) 0.0291(6) Uani 1 1 d . . .
H14 H 0.3636 0.3175 -0.1677 0.035 Uiso 1 1 calc R . .
C15 C 0.4626(8) 0.0051(3) -0.0470(4) 0.0560(12) Uani 1 1 d . . .
H15A H 0.3469 -0.0223 -0.0647 0.084 Uiso 1 1 calc R . .
H15B H 0.5104 -0.0225 0.0157 0.084 Uiso 1 1 calc R . .
H15C H 0.5308 -0.0132 -0.0970 0.084 Uiso 1 1 calc R . .
Br2A Br 0.73977(5) 0.96292(4) 0.24171(3) 0.05236(13) Uani 1 1 d D . .
C16A C 0.7288(5) 0.7555(5) 0.3097(3) 0.0601(15) Uani 1 1 d D . .
H16A H 0.6624 0.6941 0.3209 0.090 Uiso 1 1 calc R . .
H16B H 0.7838 0.7832 0.3721 0.090 Uiso 1 1 calc R . .
H16C H 0.8146 0.7398 0.2689 0.090 Uiso 1 1 calc R . .
C17A C 0.6108(4) 0.8341(3) 0.2575(2) 0.0328(7) Uani 1 1 d D . .
H17A H 0.5206 0.8469 0.2983 0.039 Uiso 1 1 calc R . .
S2 S 0.20701(9) 0.81272(5) 0.21380(6) 0.02446(15) Uani 1 1 d . . .
O3 O 0.0431(3) 0.77952(19) 0.1655(2) 0.0380(6) Uani 1 1 d . . .
O4 O 0.2641(3) 0.77237(19) 0.30800(19) 0.0350(5) Uani 1 1 d . . .
C18 C 0.5288(4) 0.7983(2) 0.1589(2) 0.0244(6) Uani 1 1 d . . .
C19 C 0.6289(4) 0.7717(3) 0.0889(2) 0.0305(6) Uani 1 1 d . . .
H19 H 0.7480 0.7786 0.1042 0.037 Uiso 1 1 calc R . .
C20 C 0.5589(4) 0.7355(2) -0.0020(2) 0.0311(7) Uani 1 1 d . . .
H20 H 0.6300 0.7174 -0.0478 0.037 Uiso 1 1 calc R . .
C21 C 0.3868(5) 0.7258(3) -0.0262(2) 0.0308(7) Uani 1 1 d . . .
H21 H 0.3389 0.7015 -0.0888 0.037 Uiso 1 1 calc R . .
C22 C 0.2833(4) 0.7516(2) 0.0413(2) 0.0255(6) Uani 1 1 d . . .
H22 H 0.1644 0.7453 0.0246 0.031 Uiso 1 1 calc R . .
C23 C 0.3528(4) 0.7865(2) 0.1333(2) 0.0217(5) Uani 1 1 d . . .
C24 C 0.2121(4) 0.9454(2) 0.2237(2) 0.0235(6) Uani 1 1 d . . .
C25 C 0.2714(4) 0.9912(3) 0.3126(2) 0.0290(6) Uani 1 1 d . . .
H25 H 0.3132 0.9528 0.3675 0.035 Uiso 1 1 calc R . .
C26 C 0.2673(5) 1.0959(3) 0.3183(3) 0.0318(7) Uani 1 1 d . . .
H26 H 0.3039 1.1284 0.3790 0.038 Uiso 1 1 calc R . .
C27 C 0.2116(5) 1.1535(3) 0.2386(3) 0.0338(7) Uani 1 1 d . . .
C28 C 0.1548(6) 1.1043(3) 0.1504(3) 0.0422(9) Uani 1 1 d . . .
H28 H 0.1172 1.1427 0.0947 0.051 Uiso 1 1 calc R . .
C29 C 0.1523(5) 1.0002(3) 0.1429(2) 0.0350(7) Uani 1 1 d . . .
H29 H 0.1103 0.9673 0.0831 0.042 Uiso 1 1 calc R . .
C30 C 0.2133(7) 1.2656(3) 0.2458(3) 0.0487(11) Uani 1 1 d . . .
H30A H 0.2195 1.2857 0.3141 0.073 Uiso 1 1 calc R . .
H30B H 0.1101 1.2898 0.2088 0.073 Uiso 1 1 calc R . .
H30C H 0.3115 1.2947 0.2192 0.073 Uiso 1 1 calc R . .
Br3A Br 0.93019(9) 1.05589(5) 0.88828(4) 0.0631(3) Uani 0.829(3) 1 d PD B 1
C31A C 0.9545(8) 0.8400(7) 0.8460(7) 0.084(4) Uani 0.829(3) 1 d PD B 1
H31A H 0.9089 0.7808 0.8074 0.126 Uiso 1 1 calc R B 1
H31B H 0.9291 0.8326 0.9126 0.126 Uiso 1 1 calc R B 1
H31C H 1.0769 0.8464 0.8467 0.126 Uiso 1 1 calc R B 1
C32A C 0.8678(5) 0.9421(3) 0.7972(3) 0.0405(8) Uani 0.829(3) 1 d PD B 1
H32A H 0.7431 0.9300 0.7930 0.049 Uiso 0.829(3) 1 calc PR B 1
Br3B Br 0.9990(8) 0.8355(4) 0.8365(5) 0.0886(19) Uiso 0.171(3) 1 d PD B 2
C31B C 0.914(2) 0.9983(17) 0.8974(10) 0.029(4) Uiso 0.171(3) 1 d PD B 2
C32B C 0.8678(5) 0.9421(3) 0.7972(3) 0.0405(8) Uani 0.171(3) 1 d PD B 2
H32B H 0.7471 0.9175 0.7916 0.049 Uiso 0.171(3) 1 calc PR B 2
S3 S 0.56121(9) 0.93854(6) 0.62238(5) 0.02313(15) Uani 1 1 d . . .
O5 O 0.4696(3) 0.9602(2) 0.52897(18) 0.0344(5) Uani 1 1 d . . .
O6 O 0.5067(3) 0.98126(18) 0.70743(18) 0.0318(5) Uani 1 1 d . . .
C33 C 0.9015(4) 0.9747(2) 0.6977(3) 0.0314(7) Uani 1 1 d . . .
C34 C 1.0654(4) 1.0035(3) 0.6828(4) 0.0428(9) Uani 1 1 d . B .
H34 H 1.1541 1.0024 0.7357 0.051 Uiso 1 1 calc R . .
C35 C 1.1011(5) 1.0338(3) 0.5914(4) 0.0446(10) Uani 1 1 d . . .
H35 H 1.2131 1.0544 0.5832 0.054 Uiso 1 1 calc R B .
C36 C 0.9778(5) 1.0340(3) 0.5147(3) 0.0403(8) Uani 1 1 d . B .
H36 H 1.0036 1.0543 0.4527 0.048 Uiso 1 1 calc R . .
C37 C 0.8129(4) 1.0048(2) 0.5261(3) 0.0302(6) Uani 1 1 d . . .
H37 H 0.7262 1.0045 0.4720 0.036 Uiso 1 1 calc R B .
C38 C 0.7763(4) 0.9760(2) 0.6172(2) 0.0237(6) Uani 1 1 d . B .
C39 C 0.5646(4) 0.8068(2) 0.6352(2) 0.0242(6) Uani 1 1 d . . .
C40 C 0.6010(6) 0.7502(3) 0.5584(3) 0.0409(9) Uani 1 1 d . . .
H40 H 0.6226 0.7817 0.4998 0.049 Uiso 1 1 calc R . .
C41 C 0.6057(6) 0.6468(3) 0.5678(3) 0.0476(10) Uani 1 1 d . . .
H41 H 0.6290 0.6073 0.5147 0.057 Uiso 1 1 calc R . .
C42 C 0.5768(4) 0.5998(3) 0.6537(3) 0.0309(7) Uani 1 1 d . . .
C43 C 0.5368(5) 0.6572(3) 0.7284(3) 0.0372(8) Uani 1 1 d . . .
H43 H 0.5129 0.6254 0.7865 0.045 Uiso 1 1 calc R . .
C44 C 0.5306(5) 0.7625(3) 0.7205(2) 0.0330(7) Uani 1 1 d . . .
H44 H 0.5037 0.8021 0.7727 0.040 Uiso 1 1 calc R . .
C45 C 0.5819(6) 0.4867(3) 0.6616(4) 0.0448(9) Uani 1 1 d . . .
H45A H 0.6749 0.4693 0.7114 0.067 Uiso 1 1 calc R . .
H45B H 0.5989 0.4581 0.5989 0.067 Uiso 1 1 calc R . .
H45C H 0.4752 0.4593 0.6798 0.067 Uiso 1 1 calc R . .
Br4A Br 0.68903(9) 0.43917(5) 0.36016(5) 0.0774(3) Uani 0.941(3) 1 d PD C 1
C46A C 0.7607(7) 0.2323(3) 0.3183(3) 0.0461(10) Uani 0.941(3) 1 d PD C 1
H46A H 0.8164 0.1705 0.3395 0.069 Uiso 1 1 calc R C 1
H46B H 0.7951 0.2538 0.2563 0.069 Uiso 1 1 calc R C 1
H46C H 0.6383 0.2196 0.3102 0.069 Uiso 1 1 calc R C 1
C47A C 0.8139(5) 0.3191(3) 0.3988(3) 0.0392(8) Uani 0.941(3) 1 d PD C 1
H47A H 0.9372 0.3363 0.4016 0.047 Uiso 0.941(3) 1 calc PR C 1
Br4B Br 0.837(10) 0.259(5) 0.273(3) 0.42(6) Uiso 0.059(3) 1 d PD C 2
C46B C 0.661(7) 0.384(4) 0.404(6) 0.18(10) Uiso 0.059(3) 1 d PD C 2
C47B C 0.8139(5) 0.3191(3) 0.3988(3) 0.0392(8) Uani 0.059(3) 1 d PD C 2
H47B H 0.9130 0.3680 0.4120 0.047 Uiso 0.059(3) 1 calc PR C 2
S4 S 1.11944(8) 0.31878(5) 0.57412(5) 0.02173(14) Uani 1 1 d . . .
O7 O 1.2123(3) 0.29579(19) 0.66719(17) 0.0313(5) Uani 1 1 d . . .
O8 O 1.1738(3) 0.27739(17) 0.48872(17) 0.0299(5) Uani 1 1 d . . .
C48 C 0.7797(4) 0.2867(2) 0.4980(3) 0.0300(7) Uani 1 1 d . . .
C49 C 0.6152(5) 0.2565(3) 0.5124(4) 0.0417(9) Uani 1 1 d . C .
H49 H 0.5271 0.2595 0.4593 0.050 Uiso 1 1 calc R . .
C50 C 0.5767(5) 0.2226(3) 0.6011(4) 0.0454(10) Uani 1 1 d . . .
H50 H 0.4639 0.2026 0.6083 0.055 Uiso 1 1 calc R C .
C51 C 0.7036(5) 0.2178(3) 0.6796(3) 0.0394(8) Uani 1 1 d . C .
H51 H 0.6778 0.1948 0.7407 0.047 Uiso 1 1 calc R . .
C52 C 0.8692(4) 0.2470(2) 0.6685(3) 0.0313(7) Uani 1 1 d . . .
H52 H 0.9567 0.2432 0.7218 0.038 Uiso 1 1 calc R C .
C53 C 0.9051(4) 0.2815(2) 0.5791(2) 0.0237(6) Uani 1 1 d . C .
C54 C 1.1188(4) 0.4507(2) 0.5624(2) 0.0240(6) Uani 1 1 d . . .
C55 C 1.0762(6) 0.5067(3) 0.6390(3) 0.0400(9) Uani 1 1 d . . .
H55 H 1.0499 0.4744 0.6963 0.048 Uiso 1 1 calc R . .
C56 C 1.0726(6) 0.6099(3) 0.6306(3) 0.0439(9) Uani 1 1 d . . .
H56 H 1.0425 0.6485 0.6826 0.053 Uiso 1 1 calc R . .
C57 C 1.1121(4) 0.6582(3) 0.5483(3) 0.0326(7) Uani 1 1 d . . .
C58 C 1.1528(6) 0.6012(3) 0.4735(3) 0.0376(8) Uani 1 1 d . . .
H58 H 1.1776 0.6336 0.4159 0.045 Uiso 1 1 calc R . .
C59 C 1.1588(5) 0.4975(3) 0.4798(3) 0.0353(8) Uani 1 1 d . . .
H59 H 1.1900 0.4593 0.4280 0.042 Uiso 1 1 calc R . .
C60 C 1.1039(6) 0.7710(3) 0.5392(3) 0.0407(8) Uani 1 1 d . . .
H60A H 1.1671 0.7944 0.4873 0.061 Uiso 1 1 calc R . .
H60B H 1.1532 0.8031 0.6008 0.061 Uiso 1 1 calc R . .
H60C H 0.9861 0.7888 0.5235 0.061 Uiso 1 1 calc R . .

loop_
_atom_site_aniso_label
_atom_site_aniso_U_11
_atom_site_aniso_U_22
_atom_site_aniso_U_33
_atom_site_aniso_U_23
_atom_site_aniso_U_13
_atom_site_aniso_U_12
Br1A 0.0430(2) 0.0714(4) 0.0236(2) 0.00356(19) -0.00074(15) 0.0183(2)
C1A 0.0170(16) 0.089(4) 0.029(2) -0.036(3) -0.0096(14) 0.018(2)
C2A 0.0231(14) 0.058(2) 0.0258(16) -0.0094(15) 0.0004(12) 0.0062(14)
C2B 0.0231(14) 0.058(2) 0.0258(16) -0.0094(15) 0.0004(12) 0.0062(14)
S1 0.0223(3) 0.0253(3) 0.0277(4) 0.0017(3) 0.0082(3) 0.0006(3)
O1 0.0428(13) 0.0319(12) 0.0296(12) 0.0089(10) 0.0153(10) 0.0074(10)
O2 0.0209(10) 0.0454(14) 0.0508(16) -0.0100(12) 0.0078(10) -0.0062(10)
C3 0.0232(13) 0.0315(15) 0.0204(13) 0.0014(11) 0.0016(11) 0.0009(11)
C4 0.0230(13) 0.0406(17) 0.0271(15) -0.0014(13) 0.0058(11) 0.0057(12)
C5 0.0371(17) 0.0352(16) 0.0254(15) -0.0011(12) 0.0100(13) 0.0083(13)
C6 0.0426(18) 0.0260(15) 0.0213(14) 0.0023(12) 0.0006(13) 0.0054(13)
C7 0.0295(15) 0.0291(15) 0.0243(15) 0.0034(11) -0.0019(12) 0.0016(12)
C8 0.0223(13) 0.0229(14) 0.0243(14) 0.0036(11) 0.0070(11) 0.0015(11)
C9 0.0233(13) 0.0226(13) 0.0236(14) 0.0019(11) 0.0073(11) 0.0034(10)
C10 0.0425(18) 0.0355(17) 0.0219(14) -0.0007(12) -0.0004(13) 0.0075(14)
C11 0.060(2) 0.0321(17) 0.0303(17) 0.0115(14) 0.0044(16) 0.0127(16)
C12 0.047(2) 0.0269(16) 0.0340(17) -0.0007(13) 0.0169(15) 0.0003(14)
C13 0.0410(18) 0.0358(18) 0.0289(17) -0.0053(14) 0.0075(14) -0.0040(14)
C14 0.0317(16) 0.0312(16) 0.0239(15) 0.0038(12) 0.0021(12) -0.0001(12)
C15 0.089(4) 0.0283(19) 0.055(3) 0.0003(18) 0.026(3) 0.000(2)
Br2A 0.0490(2) 0.0536(2) 0.0505(2) -0.01601(18) -0.00260(18) -0.01128(18)
C16A 0.0256(16) 0.128(5) 0.0279(18) -0.004(2) 0.0043(14) 0.014(2)
C17A 0.0226(14) 0.050(2) 0.0258(15) -0.0044(14) 0.0040(12) -0.0004(13)
S2 0.0225(3) 0.0228(3) 0.0297(4) 0.0007(3) 0.0096(3) -0.0005(3)
O3 0.0235(11) 0.0347(13) 0.0566(17) -0.0093(11) 0.0107(11) -0.0052(9)
O4 0.0472(14) 0.0300(12) 0.0316(12) 0.0065(10) 0.0184(11) 0.0045(10)
C18 0.0204(13) 0.0298(14) 0.0232(14) -0.0002(11) 0.0039(10) 0.0014(11)
C19 0.0221(13) 0.0412(17) 0.0290(15) -0.0030(13) 0.0059(12) 0.0017(12)
C20 0.0374(17) 0.0307(16) 0.0281(16) -0.0028(12) 0.0135(13) 0.0058(13)
C21 0.0380(17) 0.0329(16) 0.0206(14) -0.0031(12) 0.0018(12) -0.0017(13)
C22 0.0273(13) 0.0233(14) 0.0250(14) -0.0012(11) 0.0008(11) 0.0008(11)
C23 0.0205(13) 0.0216(13) 0.0230(14) -0.0005(10) 0.0018(10) 0.0022(10)
C24 0.0185(12) 0.0254(14) 0.0273(15) -0.0008(11) 0.0051(11) 0.0017(11)
C25 0.0290(15) 0.0347(16) 0.0230(15) -0.0003(12) 0.0032(12) 0.0000(12)
C26 0.0399(18) 0.0305(16) 0.0256(15) -0.0047(12) 0.0076(13) -0.0032(13)
C27 0.0449(19) 0.0247(15) 0.0344(17) 0.0021(13) 0.0144(15) 0.0010(13)
C28 0.066(3) 0.0314(17) 0.0298(18) 0.0083(14) 0.0059(17) 0.0103(17)
C29 0.0446(19) 0.0343(17) 0.0241(15) 0.0002(13) -0.0019(13) 0.0019(14)
C30 0.083(3) 0.0243(17) 0.043(2) 0.0026(15) 0.022(2) 0.0056(18)
Br3A 0.0854(5) 0.0607(5) 0.0358(3) -0.0060(2) -0.0140(3) -0.0062(3)
C31A 0.025(2) 0.153(9) 0.079(5) 0.070(6) 0.021(3) 0.019(4)
C32A 0.0396(18) 0.044(2) 0.0318(18) 0.0036(15) -0.0150(14) -0.0008(15)
C32B 0.0396(18) 0.044(2) 0.0318(18) 0.0036(15) -0.0150(14) -0.0008(15)
S3 0.0209(3) 0.0274(3) 0.0209(3) 0.0039(3) 0.0021(2) 0.0021(3)
O5 0.0270(11) 0.0451(14) 0.0290(12) 0.0103(10) -0.0035(9) 0.0001(10)
O6 0.0315(11) 0.0340(12) 0.0316(12) -0.0009(10) 0.0094(9) 0.0045(9)
C33 0.0284(15) 0.0257(15) 0.0374(17) 0.0021(13) -0.0047(13) 0.0008(12)
C34 0.0230(15) 0.0334(18) 0.069(3) 0.0030(17) -0.0062(16) 0.0038(13)
C35 0.0290(16) 0.0242(16) 0.083(3) 0.0049(17) 0.0151(18) 0.0037(13)
C36 0.0402(19) 0.0304(17) 0.056(2) 0.0068(16) 0.0228(17) 0.0073(14)
C37 0.0322(16) 0.0266(14) 0.0336(16) 0.0047(12) 0.0105(13) 0.0033(12)
C38 0.0235(13) 0.0207(13) 0.0270(14) 0.0017(11) 0.0030(11) 0.0035(10)
C39 0.0251(13) 0.0267(14) 0.0206(14) 0.0017(11) 0.0026(11) -0.0010(11)
C40 0.066(3) 0.0335(18) 0.0275(17) 0.0020(14) 0.0225(17) -0.0047(17)
C41 0.068(3) 0.038(2) 0.041(2) -0.0076(17) 0.024(2) 0.0027(19)
C42 0.0273(14) 0.0261(15) 0.0378(18) -0.0009(13) 0.0004(13) -0.0005(12)
C43 0.050(2) 0.0327(17) 0.0291(17) 0.0068(14) 0.0079(15) -0.0026(15)
C44 0.0471(19) 0.0307(16) 0.0226(15) 0.0017(12) 0.0112(13) -0.0003(14)
C45 0.045(2) 0.0258(17) 0.062(3) 0.0013(16) 0.0036(18) -0.0039(15)
Br4A 0.1054(5) 0.0705(4) 0.0557(4) 0.0235(3) -0.0054(3) 0.0466(4)
C46A 0.060(3) 0.055(3) 0.0230(18) -0.0067(17) -0.0022(17) 0.015(2)
C47A 0.0395(18) 0.0396(18) 0.0335(18) 0.0005(14) -0.0145(14) 0.0087(15)
C47B 0.0395(18) 0.0396(18) 0.0335(18) 0.0005(14) -0.0145(14) 0.0087(15)
S4 0.0203(3) 0.0249(3) 0.0198(3) 0.0021(2) 0.0014(2) 0.0024(2)
O7 0.0275(11) 0.0388(12) 0.0259(11) 0.0069(9) -0.0028(9) 0.0041(9)
O8 0.0335(12) 0.0295(11) 0.0281(11) -0.0005(9) 0.0079(9) 0.0059(9)
C48 0.0250(14) 0.0230(14) 0.0396(18) -0.0008(12) -0.0043(13) 0.0029(11)
C49 0.0254(16) 0.0287(16) 0.068(3) -0.0034(16) -0.0075(16) 0.0083(13)
C50 0.0261(16) 0.0273(17) 0.085(3) 0.0019(18) 0.0159(18) 0.0020(13)
C51 0.0350(17) 0.0270(16) 0.061(2) 0.0074(15) 0.0224(16) 0.0009(13)
C52 0.0322(16) 0.0280(15) 0.0352(17) 0.0038(13) 0.0088(13) 0.0034(12)
C53 0.0198(12) 0.0210(13) 0.0304(15) -0.0029(11) 0.0027(11) 0.0032(10)
C54 0.0258(14) 0.0235(13) 0.0226(14) 0.0013(11) 0.0036(11) 0.0000(11)
C55 0.066(3) 0.0301(17) 0.0280(17) -0.0020(14) 0.0202(17) 0.0014(16)
C56 0.068(3) 0.0319(18) 0.037(2) -0.0060(15) 0.0247(19) 0.0004(17)
C57 0.0318(16) 0.0265(15) 0.0387(19) 0.0036(13) 0.0037(13) -0.0038(12)
C58 0.058(2) 0.0259(16) 0.0294(17) 0.0017(13) 0.0112(16) -0.0059(15)
C59 0.054(2) 0.0297(16) 0.0242(15) -0.0029(13) 0.0159(15) -0.0035(15)
C60 0.047(2) 0.0276(17) 0.048(2) 0.0010(15) 0.0081(17) 0.0011(15)

loop_
_atom_type_symbol
_atom_type_description
_atom_type_scat_dispersion_real
_atom_type_scat_dispersion_imag
_atom_type_scat_source
C C 0.0033 0.0016 'International Tables Vol C Tables 4.2.6.8 and 6.1.1.4'
H H 0.0000 0.0000 'International Tables Vol C Tables 4.2.6.8 and 6.1.1.4'
Br Br -0.2901 2.4595 'International Tables Vol C Tables 4.2.6.8 and 6.1.1.4'
O O 0.0106 0.0060 'International Tables Vol C Tables 4.2.6.8 and 6.1.1.4'
S S 0.1246 0.1234 'International Tables Vol C Tables 4.2.6.8 and 6.1.1.4'

loop_
_geom_angle_atom_site_label_1
_geom_angle_atom_site_label_2
_geom_angle_atom_site_label_3
_geom_angle
C3 C2A C1A 115.4(3)
C3 C2A Br1A 105.1(2)
C1A C2A Br1A 113.4(2)
C3 C2A H2A 107.5
C1A C2A H2A 107.5
Br1A C2A H2A 107.5
O1 S1 O2 119.25(17)
O1 S1 C9 107.80(15)
O2 S1 C9 107.63(16)
O1 S1 C8 109.63(14)
O2 S1 C8 106.13(15)
C9 S1 C8 105.61(13)
C4 C3 C8 117.3(3)
C4 C3 C2A 118.2(3)
C8 C3 C2A 124.4(3)
C5 C4 C3 121.5(3)
C5 C4 H4 119.2
C3 C4 H4 119.2
C4 C5 C6 120.4(3)
C4 C5 H5 119.8
C6 C5 H5 119.8
C7 C6 C5 119.7(3)
C7 C6 H6 120.2
C5 C6 H6 120.2
C6 C7 C8 120.1(3)
C6 C7 H7 120.0
C8 C7 H7 120.0
C7 C8 C3 121.1(3)
C7 C8 S1 115.6(2)
C3 C8 S1 123.3(2)
C14 C9 C10 121.1(3)
C14 C9 S1 120.5(2)
C10 C9 S1 118.3(2)
C11 C10 C9 118.6(3)
C11 C10 H10 120.7
C9 C10 H10 120.7
C10 C11 C12 121.6(3)
C10 C11 H11 119.2
C12 C11 H11 119.2
C13 C12 C11 118.4(3)
C13 C12 C15 120.7(4)
C11 C12 C15 120.9(4)
C12 C13 C14 121.1(3)
C12 C13 H13 119.4
C14 C13 H13 119.4
C9 C14 C13 119.2(3)
C9 C14 H14 120.4
C13 C14 H14 120.4
C12 C15 H15A 109.5
C12 C15 H15B 109.5
H15A C15 H15B 109.5
C12 C15 H15C 109.5
H15A C15 H15C 109.5
H15B C15 H15C 109.5
C17A C16A H16A 109.5
C17A C16A H16B 109.5
H16A C16A H16B 109.5
C17A C16A H16C 109.5
H16A C16A H16C 109.5
H16B C16A H16C 109.5
C18 C17A C16A 112.2(3)
C18 C17A Br2A 108.4(2)
C16A C17A Br2A 110.3(3)
C18 C17A H17A 108.6
C16A C17A H17A 108.6
Br2A C17A H17A 108.6
O4 S2 O3 118.38(17)
O4 S2 C24 108.45(15)
O3 S2 C24 108.00(15)
O4 S2 C23 109.36(14)
O3 S2 C23 106.54(15)
C24 S2 C23 105.38(14)
C19 C18 C23 117.3(3)
C19 C18 C17A 119.8(3)
C23 C18 C17A 122.9(3)
C20 C19 C18 121.8(3)
C20 C19 H19 119.1
C18 C19 H19 119.1
C21 C20 C19 120.3(3)
C21 C20 H20 119.9
C19 C20 H20 119.9
C20 C21 C22 119.6(3)
C20 C21 H21 120.2
C22 C21 H21 120.2
C21 C22 C23 120.5(3)
C21 C22 H22 119.8
C23 C22 H22 119.8
C22 C23 C18 120.6(3)
C22 C23 S2 115.9(2)
C18 C23 S2 123.5(2)
C29 C24 C25 121.9(3)
C29 C24 S2 118.6(2)
C25 C24 S2 119.4(2)
C24 C25 C26 117.7(3)
C24 C25 H25 121.2
C26 C25 H25 121.2
C27 C26 C25 122.1(3)
C27 C26 H26 118.9
C25 C26 H26 118.9
C26 C27 C28 118.2(3)
C26 C27 C30 121.2(4)
C28 C27 C30 120.6(4)
C29 C28 C27 121.2(3)
C29 C28 H28 119.4
C27 C28 H28 119.4
C24 C29 C28 118.9(3)
C24 C29 H29 120.6
C28 C29 H29 120.6
C27 C30 H30A 109.5
C27 C30 H30B 109.5
H30A C30 H30B 109.5
C27 C30 H30C 109.5
H30A C30 H30C 109.5
H30B C30 H30C 109.5
C33 C32A C31A 119.5(4)
C33 C32A Br3A 108.4(2)
C31A C32A Br3A 108.5(4)
C33 C32A H32A 106.6
C31A C32A H32A 106.6
Br3A C32A H32A 106.6
O5 S3 O6 118.31(16)
O5 S3 C39 108.29(15)
O6 S3 C39 108.98(15)
O5 S3 C38 106.61(15)
O6 S3 C38 110.01(15)
C39 S3 C38 103.63(14)
C34 C33 C38 117.2(4)
C34 C33 C32A 119.6(3)
C38 C33 C32A 123.2(3)
C33 C34 C35 121.1(4)
C33 C34 H34 119.5
C35 C34 H34 119.5
C36 C35 C34 120.6(4)
C36 C35 H35 119.7
C34 C35 H35 119.7
C35 C36 C37 120.2(4)
C35 C36 H36 119.9
C37 C36 H36 119.9
C38 C37 C36 119.4(3)
C38 C37 H37 120.3
C36 C37 H37 120.3
C37 C38 C33 121.5(3)
C37 C38 S3 115.3(2)
C33 C38 S3 123.2(3)
C40 C39 C44 121.5(3)
C40 C39 S3 118.5(3)
C44 C39 S3 120.1(2)
C39 C40 C41 119.1(3)
C39 C40 H40 120.4
C41 C40 H40 120.4
C40 C41 C42 121.0(3)
C40 C41 H41 119.5
C42 C41 H41 119.5
C43 C42 C41 118.9(3)
C43 C42 C45 121.2(3)
C41 C42 C45 119.9(3)
C42 C43 C44 121.1(3)
C42 C43 H43 119.5
C44 C43 H43 119.5
C39 C44 C43 118.3(3)
C39 C44 H44 120.8
C43 C44 H44 120.8
C42 C45 H45A 109.5
C42 C45 H45B 109.5
H45A C45 H45B 109.5
C42 C45 H45C 109.5
H45A C45 H45C 109.5
H45B C45 H45C 109.5
C48 C47A C46A 112.1(3)
C48 C47A Br4A 109.5(3)
C46A C47A Br4A 109.0(2)
C48 C47A H47A 108.7
C46A C47A H47A 108.7
Br4A C47A H47A 108.7
O8 S4 O7 117.95(15)
O8 S4 C54 108.44(14)
O7 S4 C54 108.26(15)
O8 S4 C53 110.19(15)
O7 S4 C53 106.87(15)
C54 S4 C53 104.26(14)
C49 C48 C53 116.5(3)
C49 C48 C47A 119.6(3)
C53 C48 C47A 123.9(3)
C50 C49 C48 122.3(4)
C50 C49 H49 118.8
C48 C49 H49 118.8
C49 C50 C51 119.7(4)
C49 C50 H50 120.1
C51 C50 H50 120.1
C50 C51 C52 119.9(4)
C50 C51 H51 120.1
C52 C51 H51 120.1
C53 C52 C51 119.5(3)
C53 C52 H52 120.2
C51 C52 H52 120.2
C52 C53 C48 122.0(3)
C52 C53 S4 115.6(2)
C48 C53 S4 122.4(3)
C59 C54 C55 120.5(3)
C59 C54 S4 121.3(2)
C55 C54 S4 118.2(2)
C56 C55 C54 119.0(3)
C56 C55 H55 120.5
C54 C55 H55 120.5
C55 C56 C57 121.3(3)
C55 C56 H56 119.4
C57 C56 H56 119.4
C58 C57 C56 118.5(3)
C58 C57 C60 120.7(3)
C56 C57 C60 120.7(3)
C57 C58 C59 121.6(3)
C57 C58 H58 119.2
C59 C58 H58 119.2
C54 C59 C58 119.0(3)
C54 C59 H59 120.5
C58 C59 H59 120.5
C57 C60 H60A 109.5
C57 C60 H60B 109.5
H60A C60 H60B 109.5
C57 C60 H60C 109.5
H60A C60 H60C 109.5
H60B C60 H60C 109.5

loop_
_geom_bond_atom_site_label_1
_geom_bond_atom_site_label_2
_geom_bond_distance
Br1A C2A 2.032(4)
C1A C2A 1.621(6)
C1A H1A1 0.9800
C1A H1A2 0.9800
C1A H1A3 0.9800
C2A C3 1.520(4)
C2A H2A 1.0000
S1 O1 1.436(3)
S1 O2 1.439(2)
S1 C9 1.763(3)
S1 C8 1.783(3)
C3 C4 1.395(4)
C3 C8 1.401(4)
C4 C5 1.377(5)
C4 H4 0.9500
C5 C6 1.382(5)
C5 H5 0.9500
C6 C7 1.377(5)
C6 H6 0.9500
C7 C8 1.392(4)
C7 H7 0.9500
C9 C14 1.370(5)
C9 C10 1.397(4)
C10 C11 1.375(5)
C10 H10 0.9500
C11 C12 1.394(6)
C11 H11 0.9500
C12 C13 1.382(5)
C12 C15 1.502(5)
C13 C14 1.391(5)
C13 H13 0.9500
C14 H14 0.9500
C15 H15A 0.9800
C15 H15B 0.9800
C15 H15C 0.9800
Br2A C17A 1.990(3)
C16A C17A 1.555(6)
C16A H16A 0.9800
C16A H16B 0.9800
C16A H16C 0.9800
C17A C18 1.502(4)
C17A H17A 1.0000
S2 O4 1.438(3)
S2 O3 1.441(3)
S2 C24 1.770(3)
S2 C23 1.772(3)
C18 C19 1.399(4)
C18 C23 1.409(4)
C19 C20 1.385(5)
C19 H19 0.9500
C20 C21 1.375(5)
C20 H20 0.9500
C21 C22 1.389(5)
C21 H21 0.9500
C22 C23 1.392(4)
C22 H22 0.9500
C24 C29 1.381(5)
C24 C25 1.390(4)
C25 C26 1.397(5)
C25 H25 0.9500
C26 C27 1.382(5)
C26 H26 0.9500
C27 C28 1.398(5)
C27 C30 1.494(5)
C28 C29 1.387(5)
C28 H28 0.9500
C29 H29 0.9500
C30 H30A 0.9800
C30 H30B 0.9800
C30 H30C 0.9800
Br3A C32A 1.974(4)
C31A C32A 1.657(7)
C31A H31A 0.9800
C31A H31B 0.9800
C31A H31C 0.9800
C32A C33 1.506(6)
C32A H32A 1.0000
S3 O5 1.436(2)
S3 O6 1.441(2)
S3 C39 1.764(3)
S3 C38 1.785(3)
C33 C34 1.395(5)
C33 C38 1.396(4)
C34 C35 1.396(7)
C34 H34 0.9500
C35 C36 1.349(7)
C35 H35 0.9500
C36 C37 1.392(5)
C36 H36 0.9500
C37 C38 1.390(5)
C37 H37 0.9500
C39 C40 1.377(5)
C39 C44 1.379(4)
C40 C41 1.385(6)
C40 H40 0.9500
C41 C42 1.391(6)
C41 H41 0.9500
C42 C43 1.370(5)
C42 C45 1.511(5)
C43 C44 1.409(5)
C43 H43 0.9500
C44 H44 0.9500
C45 H45A 0.9800
C45 H45B 0.9800
C45 H45C 0.9800
Br4A C47A 1.961(3)
C46A C47A 1.608(5)
C46A H46A 0.9800
C46A H46B 0.9800
C46A H46C 0.9800
C47A C48 1.503(6)
C47A H47A 1.0000
S4 O8 1.438(2)
S4 O7 1.440(2)
S4 C54 1.764(3)
S4 C53 1.779(3)
C48 C49 1.403(5)
C48 C53 1.406(4)
C49 C50 1.383(7)
C49 H49 0.9500
C50 C51 1.388(7)
C50 H50 0.9500
C51 C52 1.397(5)
C51 H51 0.9500
C52 C53 1.387(5)
C52 H52 0.9500
C54 C59 1.376(4)
C54 C55 1.388(5)
C55 C56 1.380(5)
C55 H55 0.9500
C56 C57 1.381(5)
C56 H56 0.9500
C57 C58 1.370(5)
C57 C60 1.511(5)
C58 C59 1.386(5)
C58 H58 0.9500
C59 H59 0.9500
C60 H60A 0.9800
C60 H60B 0.9800
C60 H60C 0.9800

loop_
_geom_torsion_atom_site_label_1
_geom_torsion_atom_site_label_2
_geom_torsion_atom_site_label_3
_geom_torsion_atom_site_label_4
_geom_torsion
C1A C2A C3 C4 -57.0(4)
Br1A C2A C3 C4 68.7(3)
C1A C2A C3 C8 120.7(3)
Br1A C2A C3 C8 -113.6(3)
C8 C3 C4 C5 0.2(5)
C2A C3 C4 C5 178.1(3)
C3 C4 C5 C6 0.1(5)
C4 C5 C6 C7 -0.1(5)
C5 C6 C7 C8 -0.2(5)
C6 C7 C8 C3 0.6(5)
C6 C7 C8 S1 -180.0(2)
C4 C3 C8 C7 -0.5(5)
C2A C3 C8 C7 -178.3(3)
C4 C3 C8 S1 -180.0(2)
C2A C3 C8 S1 2.3(4)
O1 S1 C8 C7 -138.1(2)
O2 S1 C8 C7 -8.1(3)
C9 S1 C8 C7 106.0(2)
O1 S1 C8 C3 41.4(3)
O2 S1 C8 C3 171.4(3)
C9 S1 C8 C3 -74.5(3)
O1 S1 C9 C14 -1.1(3)
O2 S1 C9 C14 -131.0(3)
C8 S1 C9 C14 116.0(3)
O1 S1 C9 C10 175.6(3)
O2 S1 C9 C10 45.8(3)
C8 S1 C9 C10 -67.3(3)
C14 C9 C10 C11 -0.7(5)
S1 C9 C10 C11 -177.4(3)
C9 C10 C11 C12 0.1(6)
C10 C11 C12 C13 0.5(6)
C10 C11 C12 C15 -179.3(4)
C11 C12 C13 C14 -0.5(6)
C15 C12 C13 C14 179.4(4)
C10 C9 C14 C13 0.7(5)
S1 C9 C14 C13 177.4(3)
C12 C13 C14 C9 -0.1(5)
C16A C17A C18 C19 -57.7(4)
Br2A C17A C18 C19 64.4(4)
C16A C17A C18 C23 120.1(4)
Br2A C17A C18 C23 -117.9(3)
C23 C18 C19 C20 0.2(5)
C17A C18 C19 C20 178.1(3)
C18 C19 C20 C21 0.7(5)
C19 C20 C21 C22 -0.5(5)
C20 C21 C22 C23 -0.4(5)
C21 C22 C23 C18 1.3(5)
C21 C22 C23 S2 -178.0(2)
C19 C18 C23 C22 -1.2(5)
C17A C18 C23 C22 -179.0(3)
C19 C18 C23 S2 178.0(2)
C17A C18 C23 S2 0.2(4)
O4 S2 C23 C22 135.4(2)
O3 S2 C23 C22 6.4(3)
C24 S2 C23 C22 -108.2(2)
O4 S2 C23 C18 -43.8(3)
O3 S2 C23 C18 -172.9(3)
C24 S2 C23 C18 72.5(3)
O4 S2 C24 C29 -176.1(3)
O3 S2 C24 C29 -46.6(3)
C23 S2 C24 C29 66.9(3)
O4 S2 C24 C25 2.2(3)
O3 S2 C24 C25 131.6(3)
C23 S2 C24 C25 -114.8(3)
C29 C24 C25 C26 0.6(5)
S2 C24 C25 C26 -177.6(3)
C24 C25 C26 C27 -2.0(5)
C25 C26 C27 C28 1.3(6)
C25 C26 C27 C30 -178.1(4)
C26 C27 C28 C29 0.7(6)
C30 C27 C28 C29 -179.9(4)
C25 C24 C29 C28 1.3(5)
S2 C24 C29 C28 179.5(3)
C27 C28 C29 C24 -1.9(6)
C31A C32A C33 C34 -63.4(6)
Br3A C32A C33 C34 61.5(4)
C31A C32A C33 C38 115.2(5)
Br3A C32A C33 C38 -119.9(3)
C38 C33 C34 C35 1.1(5)
C32A C33 C34 C35 179.8(3)
C33 C34 C35 C36 -1.3(6)
C34 C35 C36 C37 0.6(6)
C35 C36 C37 C38 0.4(5)
C36 C37 C38 C33 -0.7(5)
C36 C37 C38 S3 -179.2(3)
C34 C33 C38 C37 -0.1(5)
C32A C33 C38 C37 -178.7(3)
C34 C33 C38 S3 178.4(3)
C32A C33 C38 S3 -0.3(5)
O5 S3 C38 C37 -7.3(3)
O6 S3 C38 C37 -136.8(2)
C39 S3 C38 C37 106.8(2)
O5 S3 C38 C33 174.1(3)
O6 S3 C38 C33 44.7(3)
C39 S3 C38 C33 -71.7(3)
O5 S3 C39 C40 45.2(3)
O6 S3 C39 C40 175.1(3)
C38 S3 C39 C40 -67.8(3)
O5 S3 C39 C44 -134.5(3)
O6 S3 C39 C44 -4.6(3)
C38 S3 C39 C44 112.5(3)
C44 C39 C40 C41 -0.9(6)
S3 C39 C40 C41 179.4(4)
C39 C40 C41 C42 -1.0(7)
C40 C41 C42 C43 2.5(7)
C40 C41 C42 C45 179.7(4)
C41 C42 C43 C44 -2.3(6)
C45 C42 C43 C44 -179.4(3)
C40 C39 C44 C43 1.1(6)
S3 C39 C44 C43 -179.2(3)
C42 C43 C44 C39 0.5(6)
C46A C47A C48 C49 -58.4(4)
Br4A C47A C48 C49 62.7(4)
C46A C47A C48 C53 119.5(4)
Br4A C47A C48 C53 -119.3(3)
C53 C48 C49 C50 -0.4(5)
C47A C48 C49 C50 177.7(3)
C48 C49 C50 C51 0.1(6)
C49 C50 C51 C52 -0.2(6)
C50 C51 C52 C53 0.7(5)
C51 C52 C53 C48 -1.0(5)
C51 C52 C53 S4 178.8(3)
C49 C48 C53 C52 0.9(4)
C47A C48 C53 C52 -177.1(3)
C49 C48 C53 S4 -179.0(2)
C47A C48 C53 S4 3.0(4)
O8 S4 C53 C52 133.9(2)
O7 S4 C53 C52 4.6(3)
C54 S4 C53 C52 -110.0(2)
O8 S4 C53 C48 -46.3(3)
O7 S4 C53 C48 -175.6(2)
C54 S4 C53 C48 69.9(3)
O8 S4 C54 C59 2.6(3)
O7 S4 C54 C59 131.7(3)
C53 S4 C54 C59 -114.8(3)
O8 S4 C54 C55 -177.6(3)
O7 S4 C54 C55 -48.5(3)
C53 S4 C54 C55 65.1(3)
C59 C54 C55 C56 0.8(6)
S4 C54 C55 C56 -179.1(3)
C54 C55 C56 C57 -0.6(7)
C55 C56 C57 C58 1.0(7)
C55 C56 C57 C60 178.6(4)
C56 C57 C58 C59 -1.4(6)
C60 C57 C58 C59 -179.1(4)
C55 C54 C59 C58 -1.2(6)
S4 C54 C59 C58 178.6(3)
C57 C58 C59 C54 1.6(6)
